data_7242181
loop_
_publ_author_name
'Brummel, Beau R.'
'Lee, Kinsey G.'
'Kolis, Joseph W.'
'Whitehead, Daniel C.'
'McMillen, Colin D.'

_publ_section_title
;
 Guanidinium sulfates as directors of noncentrosymmetric structures
;
_journal_issue 7
_journal_name_full CrystEngComm
_journal_page_first 1643
_journal_page_last 1656
_journal_paper_doi 10.1039/D0CE01817A
_journal_volume 23
_journal_year 2021
_chemical_absolute_configuration ad
_chemical_formula_sum 'C8 H26 N10 O9 S2'
_chemical_formula_weight 470.51
_space_group_crystal_system monoclinic
_space_group_IT_number 5
_space_group_name_Hall 'C 2y'
_space_group_name_H-M_alt 'C 1 2 1'
_atom_sites_solution_hydrogens mixed
_atom_sites_solution_primary dual
_atom_sites_solution_secondary difmap
_audit_creation_method SHELXL-2016/6
_audit_update_record
;
2020-06-26 deposited with the CCDC.	2021-01-26 downloaded from the CCDC.
;
_cell_angle_alpha 90
_cell_angle_beta 102.385(2)
_cell_angle_gamma 90
_cell_formula_units_Z 2
_cell_length_a 12.3826(9)
_cell_length_b 11.1225(7)
_cell_length_c 7.7723(5)
_cell_measurement_reflns_used 9929
_cell_measurement_temperature 100(2)
_cell_measurement_theta_max 30.55
_cell_measurement_theta_min 2.49
_cell_volume 1045.53(12)
_computing_cell_refinement 'Bruker SAINT'
_computing_data_collection 'Bruker APEX3'
_computing_data_reduction 'Bruker SAINT'
_computing_molecular_graphics 'Bruker SHELXTL'
_computing_publication_material 'Bruker SHELXTL'
_computing_structure_refinement 'SHELXL-2014 (Sheldrick 2014)'
_computing_structure_solution 'SHELXT-2014 (Sheldrick 2014)'
_diffrn_ambient_temperature 100(2)
_diffrn_measured_fraction_theta_full 0.991
_diffrn_measured_fraction_theta_max 0.994
_diffrn_measurement_device_type 'Bruker D8 Venture Photon 100'
_diffrn_measurement_method '\f and \w scans'
_diffrn_radiation_type MoK\a
_diffrn_radiation_wavelength 0.71073
_diffrn_reflns_av_R_equivalents 0.0277
_diffrn_reflns_av_unetI/netI 0.0232
_diffrn_reflns_Laue_measured_fraction_full 0.991
_diffrn_reflns_Laue_measured_fraction_max 0.994
_diffrn_reflns_limit_h_max 16
_diffrn_reflns_limit_h_min -16
_diffrn_reflns_limit_k_max 14
_diffrn_reflns_limit_k_min -14
_diffrn_reflns_limit_l_max 9
_diffrn_reflns_limit_l_min -10
_diffrn_reflns_number 11289
_diffrn_reflns_point_group_measured_fraction_full 0.991
_diffrn_reflns_point_group_measured_fraction_max 0.994
_diffrn_reflns_theta_full 25.242
_diffrn_reflns_theta_max 28.496
_diffrn_reflns_theta_min 2.488
_diffrn_source 'Incoatec I\mS'
_exptl_absorpt_coefficient_mu 0.318
_exptl_absorpt_correction_T_max 1.0000
_exptl_absorpt_correction_T_min 0.9497
_exptl_absorpt_correction_type multi-scan
_exptl_absorpt_process_details 'SADABS, Bruker'
_exptl_crystal_colour colourless
_exptl_crystal_density_diffrn 1.495
_exptl_crystal_description block
_exptl_crystal_F_000 496
_exptl_crystal_size_max 0.188
_exptl_crystal_size_mid 0.176
_exptl_crystal_size_min 0.136
_refine_diff_density_max 0.169
_refine_diff_density_min -0.333
_refine_diff_density_rms 0.042
_refine_ls_abs_structure_details
;
 Flack x determined using 1196 quotients [(I+)-(I-)]/[(I+)+(I-)]
 (Parsons, Flack and Wagner, Acta Cryst. B69 (2013) 249-259).
;
_refine_ls_abs_structure_Flack -0.018(18)
_refine_ls_extinction_method none
_refine_ls_goodness_of_fit_ref 1.076
_refine_ls_hydrogen_treatment mixed
_refine_ls_matrix_type full
_refine_ls_number_parameters 179
_refine_ls_number_reflns 2640
_refine_ls_number_restraints 4
_refine_ls_restrained_S_all 1.076
_refine_ls_R_factor_all 0.0223
_refine_ls_R_factor_gt 0.0216
_refine_ls_shift/su_max 0.000
_refine_ls_shift/su_mean 0.000
_refine_ls_structure_factor_coef Fsqd
_refine_ls_weighting_details 'w=1/[\s^2^(Fo^2^)+(0.0337P)^2^+0.1729P] where P=(Fo^2^+2Fc^2^)/3'
_refine_ls_weighting_scheme calc
_refine_ls_wR_factor_gt 0.0550
_refine_ls_wR_factor_ref 0.0554
_reflns_Friedel_coverage 0.905
_reflns_Friedel_fraction_full 0.991
_reflns_Friedel_fraction_max 0.994
_reflns_number_gt 2585
_reflns_number_total 2640
_reflns_threshold_expression 'I > 2\s(I)'
_cod_data_source_file d0ce01817a1.cif
_cod_data_source_block 3
_cod_depositor_comments 'Adding full bibliography for 7242177--7242183.cif.'
_cod_original_sg_symbol_H-M 'C 2'
_cod_database_code 7242181
_shelx_shelxl_version_number 2016/6
_shelx_space_group_comment
;
The symmetry employed for this shelxl refinement is uniquely defined
by the following loop, which should always be used as a source of
symmetry information in preference to the above space-group names.
They are only intended as comments.
;
_shelx_estimated_absorpt_t_min 0.943
_shelx_estimated_absorpt_t_max 0.958

loop_
_space_group_symop_operation_xyz
'x, y, z'
'-x, y, -z'
'x+1/2, y+1/2, z'
'-x+1/2, y+1/2, -z'

loop_
_atom_site_label
_atom_site_type_symbol
_atom_site_fract_x
_atom_site_fract_y
_atom_site_fract_z
_atom_site_U_iso_or_equiv
_atom_site_adp_type
_atom_site_occupancy
_atom_site_site_symmetry_order
_atom_site_calc_flag
_atom_site_refinement_flags_posn
_atom_site_refinement_flags_adp
_atom_site_refinement_flags_occupancy
_atom_site_disorder_assembly
_atom_site_disorder_group
S1 S 0.69412(3) 0.28175(3) 0.81959(4) 0.01361(10) Uani 1 1 d . . . . .
O1 O 0.59700(9) 0.28405(13) 0.90141(14) 0.0189(2) Uani 1 1 d . . . . .
O2 O 0.79111(10) 0.33293(11) 0.94168(16) 0.0194(3) Uani 1 1 d . . . . .
O3 O 0.67009(10) 0.35480(11) 0.65497(16) 0.0188(3) Uani 1 1 d . . . . .
O4 O 0.71675(11) 0.15657(11) 0.77348(16) 0.0191(3) Uani 1 1 d . . . . .
N1 N 1.000000 0.20416(19) 1.000000 0.0216(4) Uani 1 2 d S T P . .
H1A H 1.062621 0.243717 1.032308 0.026 Uiso 0.5 1 calc R U P . .
H1B H 0.937379 0.243717 0.967692 0.026 Uiso 0.5 1 calc R U P . .
N2 N 0.90561(14) 0.02546(16) 0.9513(2) 0.0247(3) Uani 1 1 d . . . . .
H2A H 0.846(2) 0.065(3) 0.909(3) 0.029(7) Uiso 1 1 d . . . . .
H2B H 0.904(2) -0.043(3) 0.972(4) 0.040(8) Uiso 1 1 d . . . . .
N3 N 0.63837(14) 0.07597(15) 0.1384(2) 0.0217(3) Uani 1 1 d . . . . .
H3A H 0.610(2) 0.119(3) 0.050(4) 0.033(7) Uiso 1 1 d . . . . .
H3B H 0.664(2) 0.009(3) 0.120(3) 0.030(7) Uiso 1 1 d . . . . .
N4 N 0.73461(13) 0.07598(15) 0.4279(2) 0.0199(3) Uani 1 1 d . . . . .
H4A H 0.735(2) 0.099(2) 0.527(4) 0.023(6) Uiso 1 1 d . . . . .
H4B H 0.763(2) 0.011(2) 0.405(3) 0.021(6) Uiso 1 1 d . . . . .
N5 N 0.61933(14) 0.23328(15) 0.3216(2) 0.0220(3) Uani 1 1 d . . . . .
H5A H 0.638(2) 0.271(3) 0.422(3) 0.034(6) Uiso 1 1 d . . . . .
H5B H 0.569(2) 0.256(3) 0.251(4) 0.034(7) Uiso 1 1 d . . . . .
N6 N 0.500000 0.7302(2) 0.500000 0.0248(5) Uani 1 2 d S T P . .
H6 H 0.500000 0.648(4) 0.500000 0.030 Uiso 1 2 d S U P . .
C1 C 1.000000 0.0850(2) 1.000000 0.0178(4) Uani 1 2 d S T P . .
C2 C 0.66374(14) 0.12793(15) 0.2960(2) 0.0166(3) Uani 1 1 d . . . . .
C3 C 0.56874(15) 0.7883(2) 0.6300(2) 0.0282(4) Uani 1 1 d . . . . .
H3 H 0.616592 0.744092 0.719780 0.034 Uiso 1 1 calc R U . . .
C4 C 0.5700(2) 0.9109(2) 0.6335(3) 0.0389(6) Uani 1 1 d . . . . .
H4 H 0.618032 0.952986 0.725560 0.047 Uiso 1 1 calc R U . . .
C5 C 0.500000 0.9726(3) 0.500000 0.0457(10) Uani 1 2 d S T P . .
H5 H 0.500001 1.058001 0.499998 0.055 Uiso 1 2 calc R U P . .
O5W O 0.5060(8) 0.4947(2) 0.4666(7) 0.0329(15) Uani 0.5 1 d D . P A -1
H5C H 0.461(5) 0.446(5) 0.389(7) 0.044(17) Uiso 0.5 1 d D . P B -1
H5D H 0.558(4) 0.452(5) 0.541(7) 0.032(15) Uiso 0.5 1 d D . P C -1

loop_
_atom_site_aniso_label
_atom_site_aniso_U_11
_atom_site_aniso_U_22
_atom_site_aniso_U_33
_atom_site_aniso_U_23
_atom_site_aniso_U_13
_atom_site_aniso_U_12
S1 0.01427(17) 0.01040(16) 0.01458(16) -0.00012(14) -0.00042(11) 0.00034(15)
O1 0.0170(5) 0.0178(5) 0.0214(5) 0.0005(6) 0.0033(4) 0.0008(6)
O2 0.0158(6) 0.0164(6) 0.0228(6) -0.0027(5) -0.0028(5) -0.0011(5)
O3 0.0224(6) 0.0147(6) 0.0178(6) 0.0037(4) 0.0010(5) 0.0000(5)
O4 0.0246(6) 0.0118(5) 0.0192(5) -0.0012(4) 0.0011(5) 0.0032(5)
N1 0.0151(10) 0.0154(10) 0.0335(12) 0.000 0.0034(8) 0.000
N2 0.0165(8) 0.0160(8) 0.0385(9) 0.0060(6) -0.0006(7) -0.0012(6)
N3 0.0305(8) 0.0167(7) 0.0172(7) 0.0011(6) 0.0037(6) 0.0044(6)
N4 0.0215(8) 0.0194(7) 0.0185(7) -0.0003(6) 0.0035(6) 0.0061(6)
N5 0.0252(8) 0.0191(7) 0.0190(7) -0.0018(6) -0.0010(6) 0.0074(6)
N6 0.0272(12) 0.0167(10) 0.0320(12) 0.000 0.0096(10) 0.000
C1 0.0174(11) 0.0185(11) 0.0174(10) 0.000 0.0033(8) 0.000
C2 0.0159(7) 0.0155(8) 0.0192(7) 0.0013(6) 0.0052(6) -0.0001(6)
C3 0.0241(9) 0.0368(10) 0.0241(8) 0.0017(9) 0.0062(7) -0.0002(10)
C4 0.0359(12) 0.0393(13) 0.0474(13) -0.0235(10) 0.0220(10) -0.0180(10)
C5 0.049(2) 0.0164(13) 0.087(3) 0.000 0.048(2) 0.000
O5W 0.024(2) 0.0152(10) 0.051(5) -0.0005(12) -0.011(3) 0.0013(15)

loop_
_atom_type_symbol
_atom_type_description
_atom_type_scat_dispersion_real
_atom_type_scat_dispersion_imag
_atom_type_scat_source
C C 0.0033 0.0016 'International Tables Vol C Tables 4.2.6.8 and 6.1.1.4'
H H 0.0000 0.0000 'International Tables Vol C Tables 4.2.6.8 and 6.1.1.4'
N N 0.0061 0.0033 'International Tables Vol C Tables 4.2.6.8 and 6.1.1.4'
O O 0.0106 0.0060 'International Tables Vol C Tables 4.2.6.8 and 6.1.1.4'
S S 0.1246 0.1234 'International Tables Vol C Tables 4.2.6.8 and 6.1.1.4'

loop_
_geom_angle_atom_site_label_1
_geom_angle_atom_site_label_2
_geom_angle_atom_site_label_3
_geom_angle
_geom_angle_site_symmetry_1
_geom_angle_site_symmetry_3
_geom_angle_publ_flag
O2 S1 O1 110.00(7) . . ?
O2 S1 O4 110.40(7) . . ?
O1 S1 O4 109.56(8) . . ?
O2 S1 O3 109.07(7) . . ?
O1 S1 O3 109.21(7) . . ?
O4 S1 O3 108.57(7) . . ?
C1 N1 H1A 120.0 . . ?
C1 N1 H1B 120.0 . . ?
H1A N1 H1B 120.0 . . ?
C1 N2 H2A 119.0(18) . . ?
C1 N2 H2B 119(2) . . ?
H2A N2 H2B 122(3) . . ?
C2 N3 H3A 118.7(19) . . ?
C2 N3 H3B 121.4(18) . . ?
H3A N3 H3B 118(2) . . ?
C2 N4 H4A 117.6(18) . . ?
C2 N4 H4B 117.0(15) . . ?
H4A N4 H4B 123(2) . . ?
C2 N5 H5A 121.0(19) . . ?
C2 N5 H5B 118(2) . . ?
H5A N5 H5B 120(3) . . ?
C3 N6 C3 122.3(3) . 2_656 ?
C3 N6 H6 118.84(14) . . ?
C3 N6 H6 118.84(14) 2_656 . ?
N1 C1 N2 119.96(13) . 2_757 ?
N1 C1 N2 119.96(13) . . ?
N2 C1 N2 120.1(3) 2_757 . ?
N5 C2 N3 119.87(16) . . ?
N5 C2 N4 119.63(16) . . ?
N3 C2 N4 120.50(16) . . ?
N6 C3 C4 120.0(2) . . ?
N6 C3 H3 120.0 . . ?
C4 C3 H3 120.0 . . ?
C3 C4 C5 118.6(2) . . ?
C3 C4 H4 120.7 . . ?
C5 C4 H4 120.7 . . ?
C4 C5 C4 120.5(3) . 2_656 ?
C4 C5 H5 119.8 . . ?
C4 C5 H5 119.8 2_656 . ?
H5C O5W H5D 111(4) . . ?

loop_
_geom_bond_atom_site_label_1
_geom_bond_atom_site_label_2
_geom_bond_distance
_geom_bond_site_symmetry_2
_geom_bond_publ_flag
S1 O2 1.4758(12) . ?
S1 O1 1.4764(11) . ?
S1 O4 1.4794(13) . ?
S1 O3 1.4908(12) . ?
N1 C1 1.325(3) . ?
N1 H1A 0.8800 . ?
N1 H1B 0.8800 . ?
N2 C1 1.326(2) . ?
N2 H2A 0.86(3) . ?
N2 H2B 0.78(3) . ?
N3 C2 1.330(2) . ?
N3 H3A 0.85(3) . ?
N3 H3B 0.83(3) . ?
N4 C2 1.330(2) . ?
N4 H4A 0.81(3) . ?
N4 H4B 0.84(3) . ?
N5 C2 1.327(2) . ?
N5 H5A 0.88(3) . ?
N5 H5B 0.78(3) . ?
N6 C3 1.339(2) . ?
N6 C3 1.339(2) 2_656 ?
N6 H6 0.91(4) . ?
C3 C4 1.364(4) . ?
C3 H3 0.9500 . ?
C4 C5 1.383(3) . ?
C4 H4 0.9500 . ?
C5 H5 0.9500 . ?
O5W H5C 0.91(3) . ?
O5W H5D 0.90(3) . ?

loop_
_geom_hbond_atom_site_label_D
_geom_hbond_atom_site_label_H
_geom_hbond_atom_site_label_A
_geom_hbond_distance_DH
_geom_hbond_distance_HA
_geom_hbond_distance_DA
_geom_hbond_angle_DHA
_geom_hbond_site_symmetry_A
N1 H1A O2 0.88 2.04 2.9059(17) 169.2 2_757
N1 H1B O2 0.88 2.04 2.9059(17) 169.2 .
N2 H2A O4 0.86(3) 2.00(3) 2.849(2) 171(2) .
N2 H2B O1 0.78(3) 2.17(3) 2.922(2) 165(3) 4_647
N3 H3A O1 0.85(3) 2.16(3) 2.934(2) 152(3) 1_554
N3 H3B O2 0.83(3) 2.12(3) 2.948(2) 173(3) 4_646
N4 H4A O4 0.81(3) 2.07(3) 2.885(2) 174(2) .
N4 H4B O3 0.84(3) 2.02(3) 2.861(2) 178(2) 4_646
N5 H5A O3 0.88(3) 2.00(3) 2.870(2) 176(2) .
N5 H5B O1 0.78(3) 2.16(3) 2.917(2) 163(3) 2_656
N6 H6 O5W 0.91(4) 1.73(4) 2.635(4) 170.5(3) .
N6 H6 O5W 0.91(4) 1.73(4) 2.635(4) 170.5(3) 2_656
O5W H5C O3 0.91(3) 1.89(4) 2.681(9) 145(6) 2_656
O5W H5D O3 0.90(3) 1.83(3) 2.723(8) 169(6) .
